data_7017111
loop_
_publ_author_name
'Whitelaw, Emma L.'
'Loraine, Gaynor'
'Mahon, Mary F.'
'Jones, Matthew D.'

_publ_section_title
;
 Salalen aluminium complexes and their exploitation for the ring opening
 polymerisation of rac-lactide.
;
_journal_issue 43
_journal_name_full 'Dalton transactions (Cambridge, England : 2003)'
_journal_page_first 11469
_journal_page_last 11473
_journal_paper_doi 10.1039/c1dt11438g
_journal_volume 40
_journal_year 2011
_chemical_formula_sum 'C31 H37 Al Cl2 N2 O2'
_chemical_formula_weight 567.51
_chemical_name_systematic
;
?
;
_space_group_IT_number 14
_symmetry_cell_setting monoclinic
_symmetry_space_group_name_Hall '-P 2yn'
_symmetry_space_group_name_H-M 'P 1 21/n 1'
_atom_sites_solution_hydrogens geom
_atom_sites_solution_primary direct
_atom_sites_solution_secondary difmap
_audit_creation_method SHELXL-97
_cell_angle_alpha 90.00
_cell_angle_beta 100.5930(10)
_cell_angle_gamma 90.00
_cell_formula_units_Z 4
_cell_length_a 15.0450(3)
_cell_length_b 11.7530(3)
_cell_length_c 17.2050(5)
_cell_measurement_reflns_used 16513
_cell_measurement_temperature 150(2)
_cell_measurement_theta_max 25.68
_cell_measurement_theta_min 3.51
_cell_volume 2990.41(13)
_computing_cell_refinement 'HKL Scalepack (Otwinski & Minor, 1997)'
_computing_data_collection 'Collect (Nonius BV, 1997-2000)'
_computing_data_reduction 'HKL Denzo & Scalepack (Otwinski & Minor 1997)'
_computing_molecular_graphics 'Ortep-3 for Windows (Farrugia, 1997)'
_computing_publication_material 'WinGX publication routines (Farrugia, 1999)'
_computing_structure_refinement 'SHELXL-97 (Sheldrick, 1997)'
_computing_structure_solution
;
SIR97- Altomare A., Burla M.C., Camalli M., Cascarano G.L., Giacovazzo C. ,
Guagliardi A., Moliterni A.G.G., Polidori G.,Spagna R.
(1999) J. Appl. Cryst. 32, 115-119.
;
_diffrn_ambient_temperature 150(2)
_diffrn_measured_fraction_theta_full 0.995
_diffrn_measured_fraction_theta_max 0.995
_diffrn_measurement_device_type 'nonius kappa ccd'
_diffrn_measurement_method ccd
_diffrn_radiation_monochromator graphite
_diffrn_radiation_source 'fine-focus sealed tube'
_diffrn_radiation_type MoK\a
_diffrn_radiation_wavelength 0.71073
_diffrn_reflns_av_R_equivalents 0.1508
_diffrn_reflns_av_sigmaI/netI 0.1124
_diffrn_reflns_limit_h_max 18
_diffrn_reflns_limit_h_min -18
_diffrn_reflns_limit_k_max 14
_diffrn_reflns_limit_k_min -13
_diffrn_reflns_limit_l_max 18
_diffrn_reflns_limit_l_min -20
_diffrn_reflns_number 35301
_diffrn_reflns_theta_full 25.70
_diffrn_reflns_theta_max 25.70
_diffrn_reflns_theta_min 3.62
_exptl_absorpt_coefficient_mu 0.277
_exptl_absorpt_correction_type none
_exptl_crystal_colour orange
_exptl_crystal_density_diffrn 1.261
_exptl_crystal_density_method 'not measured'
_exptl_crystal_description block
_exptl_crystal_F_000 1200
_exptl_crystal_size_max 0.20
_exptl_crystal_size_mid 0.10
_exptl_crystal_size_min 0.05
_refine_diff_density_max 0.824
_refine_diff_density_min -0.933
_refine_diff_density_rms 0.064
_refine_ls_extinction_method none
_refine_ls_goodness_of_fit_ref 1.055
_refine_ls_hydrogen_treatment constr
_refine_ls_matrix_type full
_refine_ls_number_parameters 359
_refine_ls_number_reflns 5671
_refine_ls_number_restraints 6
_refine_ls_restrained_S_all 1.056
_refine_ls_R_factor_all 0.1224
_refine_ls_R_factor_gt 0.0645
_refine_ls_shift/su_max 0.006
_refine_ls_shift/su_mean 0.000
_refine_ls_structure_factor_coef Fsqd
_refine_ls_weighting_details 'calc w=1/[\s^2^(Fo^2^)+(0.0465P)^2^+4.2808P] where P=(Fo^2^+2Fc^2^)/3'
_refine_ls_weighting_scheme calc
_refine_ls_wR_factor_gt 0.1334
_refine_ls_wR_factor_ref 0.1609
_reflns_number_gt 3462
_reflns_number_total 5671
_reflns_threshold_expression >2sigma(I)
_cod_data_source_file c1dt11438g.txt
_cod_data_source_block Al(Me)(8)
_cod_original_sg_symbol_H-M P21/n
_cod_database_code 7017111

loop_
_symmetry_equiv_pos_as_xyz
'x, y, z'
'-x+1/2, y+1/2, -z+1/2'
'-x, -y, -z'
'x-1/2, -y-1/2, z-1/2'

loop_
_atom_site_label
_atom_site_type_symbol
_atom_site_fract_x
_atom_site_fract_y
_atom_site_fract_z
_atom_site_U_iso_or_equiv
_atom_site_adp_type
_atom_site_occupancy
_atom_site_symmetry_multiplicity
_atom_site_calc_flag
_atom_site_refinement_flags
_atom_site_disorder_assembly
_atom_site_disorder_group
Cl1 Cl 0.01437(7) -0.06993(10) 0.28311(6) 0.0575(3) Uani 1 1 d . . .
Al1 Al 0.04748(7) 0.17777(9) 0.08052(6) 0.0315(3) Uani 1 1 d . . .
O1 O 0.14905(15) 0.1087(2) 0.07433(13) 0.0325(6) Uani 1 1 d . . .
N1 N -0.0689(2) 0.1654(2) 0.00504(17) 0.0361(7) Uani 1 1 d . . .
C1 C 0.0330(3) 0.3030(3) 0.1524(2) 0.0389(9) Uani 1 1 d . . .
H1A H 0.0827 0.3013 0.1981 0.058 Uiso 1 1 calc R . .
H1B H -0.0247 0.2946 0.1706 0.058 Uiso 1 1 calc R . .
H1C H 0.0337 0.3756 0.1246 0.058 Uiso 1 1 calc R . .
Cl2 Cl -0.34173(9) 0.0295(2) 0.22799(9) 0.1401(10) Uani 1 1 d . . .
O2 O 0.01265(15) 0.0560(2) 0.13555(14) 0.0351(6) Uani 1 1 d . . .
N2 N 0.0750(2) 0.2900(2) -0.02404(17) 0.0346(7) Uani 1 1 d . . .
C2 C -0.0671(2) 0.0480(3) 0.1546(2) 0.0355(9) Uani 1 1 d . . .
C3 C -0.0795(3) -0.0081(4) 0.2246(2) 0.0439(10) Uani 1 1 d . . .
C4 C -0.1623(3) -0.0142(5) 0.2472(3) 0.0614(13) Uani 1 1 d . . .
H4 H -0.1681 -0.0502 0.2954 0.074 Uiso 1 1 calc R . .
C5 C -0.2380(3) 0.0330(5) 0.1985(3) 0.0727(16) Uani 1 1 d . . .
C6 C -0.2309(3) 0.0809(4) 0.1277(3) 0.0586(12) Uani 1 1 d . . .
H6 H -0.2834 0.1085 0.0936 0.070 Uiso 1 1 calc R . .
C7 C -0.1462(2) 0.0893(3) 0.1051(2) 0.0409(9) Uani 1 1 d . . .
C8 C -0.1417(3) 0.1357(3) 0.0285(2) 0.0415(10) Uani 1 1 d . . .
H8 H -0.1971 0.1451 -0.0077 0.050 Uiso 1 1 calc R . .
C9 C -0.0772(3) 0.2133(3) -0.0751(2) 0.0425(10) Uani 1 1 d . . .
H9A H -0.1408 0.2348 -0.0959 0.051 Uiso 1 1 calc R . .
H9B H -0.0583 0.1564 -0.1112 0.051 Uiso 1 1 calc R . .
C10 C -0.0168(3) 0.3173(3) -0.0698(2) 0.0407(9) Uani 1 1 d . . .
H10A H -0.0118 0.3428 -0.1236 0.049 Uiso 1 1 calc R . .
H10B H -0.0438 0.3799 -0.0434 0.049 Uiso 1 1 calc R . .
C11 C 0.1312(2) 0.3930(3) -0.0076(2) 0.0346(8) Uani 1 1 d . . .
C12 C 0.1308(3) 0.4758(3) -0.0644(2) 0.0428(9) Uani 1 1 d . . .
H12 H 0.0908 0.4692 -0.1138 0.051 Uiso 1 1 calc R . .
C13 C 0.1884(3) 0.5686(4) -0.0502(3) 0.0530(11) Uani 1 1 d . . .
H13 H 0.1870 0.6260 -0.0893 0.064 Uiso 1 1 calc R . .
C14 C 0.2479(3) 0.5775(4) 0.0210(3) 0.0522(11) Uani 1 1 d . . .
H14 H 0.2883 0.6401 0.0307 0.063 Uiso 1 1 calc R . .
C15 C 0.2482(3) 0.4951(3) 0.0776(3) 0.0458(10) Uani 1 1 d . . .
H15 H 0.2885 0.5017 0.1268 0.055 Uiso 1 1 calc R . .
C16 C 0.1906(2) 0.4027(3) 0.0639(2) 0.0379(9) Uani 1 1 d . . .
H16 H 0.1917 0.3460 0.1035 0.045 Uiso 1 1 calc R . .
C17 C 0.1222(3) 0.2094(3) -0.0720(2) 0.0403(9) Uani 1 1 d . . .
H17A H 0.0876 0.1375 -0.0813 0.048 Uiso 1 1 calc R . .
H17B H 0.1248 0.2439 -0.1240 0.048 Uiso 1 1 calc R . .
C18 C 0.2159(3) 0.1849(3) -0.0290(2) 0.0361(9) Uani 1 1 d . . .
C19 C 0.2912(3) 0.2157(3) -0.0590(2) 0.0434(10) Uani 1 1 d . . .
H19 H 0.2835 0.2489 -0.1102 0.052 Uiso 1 1 calc R . .
C20 C 0.3782(3) 0.1994(3) -0.0165(2) 0.0408(9) Uani 1 1 d . A .
C21 C 0.3851(3) 0.1514(3) 0.0587(2) 0.0359(9) Uani 1 1 d . . .
H21 H 0.4439 0.1401 0.0889 0.043 Uiso 1 1 calc R . .
C22 C 0.3115(2) 0.1188(3) 0.0925(2) 0.0311(8) Uani 1 1 d . . .
C23 C 0.2246(2) 0.1364(3) 0.0465(2) 0.0311(8) Uani 1 1 d . . .
C24 C 0.3233(2) 0.0747(3) 0.1779(2) 0.0305(8) Uani 1 1 d . . .
C25 C 0.4237(2) 0.0597(3) 0.2150(2) 0.0370(9) Uani 1 1 d . . .
H25A H 0.4524 0.0083 0.1821 0.055 Uiso 1 1 calc R . .
H25B H 0.4288 0.0274 0.2682 0.055 Uiso 1 1 calc R . .
H25C H 0.4540 0.1338 0.2185 0.055 Uiso 1 1 calc R . .
C26 C 0.2773(2) -0.0420(3) 0.1804(2) 0.0374(9) Uani 1 1 d . . .
H26A H 0.2123 -0.0344 0.1601 0.056 Uiso 1 1 calc R . .
H26B H 0.2870 -0.0697 0.2350 0.056 Uiso 1 1 calc R . .
H26C H 0.3034 -0.0962 0.1475 0.056 Uiso 1 1 calc R . .
C27 C 0.2834(3) 0.1605(3) 0.2293(2) 0.0378(9) Uani 1 1 d . . .
H27A H 0.3128 0.2345 0.2271 0.057 Uiso 1 1 calc R . .
H27B H 0.2936 0.1335 0.2841 0.057 Uiso 1 1 calc R . .
H27C H 0.2183 0.1682 0.2096 0.057 Uiso 1 1 calc R . .
C28 C 0.4612(3) 0.2416(3) -0.0469(2) 0.0547(12) Uani 1 1 d D . .
C29 C 0.4436(6) 0.2370(9) -0.1381(2) 0.074(3) Uani 0.60 1 d PD A 1
H29A H 0.4345 0.1578 -0.1556 0.111 Uiso 0.60 1 calc PR A 1
H29B H 0.4957 0.2688 -0.1575 0.111 Uiso 0.60 1 calc PR A 1
H29C H 0.3894 0.2814 -0.1593 0.111 Uiso 0.60 1 calc PR A 1
C30 C 0.4752(7) 0.3678(4) -0.0248(7) 0.085(3) Uani 0.60 1 d PD A 1
H30A H 0.4191 0.4098 -0.0437 0.127 Uiso 0.60 1 calc PR A 1
H30B H 0.5238 0.3989 -0.0493 0.127 Uiso 0.60 1 calc PR A 1
H30C H 0.4916 0.3751 0.0328 0.127 Uiso 0.60 1 calc PR A 1
C31 C 0.5414(8) 0.1608(14) -0.0204(9) 0.097(7) Uani 0.60 1 d PD A 1
H31A H 0.5237 0.0830 -0.0370 0.145 Uiso 0.60 1 calc PR A 1
H31B H 0.5590 0.1634 0.0374 0.145 Uiso 0.60 1 calc PR A 1
H31C H 0.5925 0.1846 -0.0445 0.145 Uiso 0.60 1 calc PR A 1
C29' C 0.4504(12) 0.3130(14) -0.1229(6) 0.094(6) Uiso 0.40 1 d PD A 2
H29D H 0.5102 0.3342 -0.1331 0.142 Uiso 0.40 1 calc PR A 2
H29E H 0.4158 0.3820 -0.1167 0.142 Uiso 0.40 1 calc PR A 2
H29F H 0.4183 0.2684 -0.1675 0.142 Uiso 0.40 1 calc PR A 2
C30' C 0.5116(10) 0.3212(12) 0.0179(7) 0.084(5) Uiso 0.40 1 d PD A 2
H30D H 0.5217 0.2816 0.0689 0.126 Uiso 0.40 1 calc PR A 2
H30E H 0.4751 0.3895 0.0212 0.126 Uiso 0.40 1 calc PR A 2
H30F H 0.5699 0.3430 0.0047 0.126 Uiso 0.40 1 calc PR A 2
C31' C 0.5375(11) 0.1530(15) -0.0397(13) 0.050(5) Uiso 0.40 1 d PD A 2
H31D H 0.5450 0.1160 0.0121 0.075 Uiso 0.40 1 calc PR A 2
H31E H 0.5940 0.1909 -0.0453 0.075 Uiso 0.40 1 calc PR A 2
H31F H 0.5221 0.0957 -0.0814 0.075 Uiso 0.40 1 calc PR A 2

loop_
_atom_site_aniso_label
_atom_site_aniso_U_11
_atom_site_aniso_U_22
_atom_site_aniso_U_33
_atom_site_aniso_U_23
_atom_site_aniso_U_13
_atom_site_aniso_U_12
Cl1 0.0506(6) 0.0716(8) 0.0503(6) 0.0163(6) 0.0093(5) 0.0014(5)
Al1 0.0311(6) 0.0305(6) 0.0304(6) -0.0027(5) -0.0008(4) 0.0015(5)
O1 0.0304(13) 0.0331(13) 0.0331(13) 0.0034(10) 0.0035(10) 0.0034(10)
N1 0.0351(18) 0.0331(17) 0.0361(17) -0.0048(14) -0.0041(14) 0.0039(14)
C1 0.040(2) 0.037(2) 0.038(2) -0.0054(17) -0.0003(17) 0.0008(17)
Cl2 0.0421(8) 0.307(3) 0.0770(10) 0.0101(14) 0.0262(7) -0.0019(12)
O2 0.0291(13) 0.0368(14) 0.0390(14) 0.0013(11) 0.0048(11) 0.0018(11)
N2 0.0398(18) 0.0316(17) 0.0295(16) -0.0012(13) -0.0015(13) 0.0075(13)
C2 0.033(2) 0.033(2) 0.040(2) -0.0130(17) 0.0042(16) -0.0045(16)
C3 0.039(2) 0.053(3) 0.039(2) -0.0104(19) 0.0040(17) -0.0040(19)
C4 0.046(3) 0.095(4) 0.044(3) -0.011(3) 0.014(2) -0.018(3)
C5 0.035(3) 0.130(5) 0.054(3) -0.014(3) 0.012(2) -0.009(3)
C6 0.030(2) 0.091(4) 0.053(3) -0.021(3) 0.0023(19) -0.001(2)
C7 0.031(2) 0.046(2) 0.044(2) -0.0115(19) 0.0017(17) -0.0009(17)
C8 0.032(2) 0.041(2) 0.046(2) -0.0126(18) -0.0078(17) 0.0059(17)
C9 0.046(2) 0.040(2) 0.036(2) -0.0022(17) -0.0077(17) 0.0072(18)
C10 0.043(2) 0.039(2) 0.034(2) 0.0043(17) -0.0077(16) 0.0098(18)
C11 0.035(2) 0.030(2) 0.039(2) -0.0002(16) 0.0078(16) 0.0086(16)
C12 0.043(2) 0.042(2) 0.044(2) 0.0053(18) 0.0088(18) 0.0078(18)
C13 0.055(3) 0.043(2) 0.064(3) 0.011(2) 0.017(2) 0.004(2)
C14 0.040(2) 0.040(2) 0.079(3) 0.002(2) 0.017(2) 0.0005(19)
C15 0.038(2) 0.044(2) 0.054(3) -0.006(2) 0.0039(19) 0.0027(19)
C16 0.038(2) 0.034(2) 0.041(2) -0.0009(17) 0.0046(17) 0.0044(17)
C17 0.052(2) 0.037(2) 0.030(2) -0.0032(16) 0.0020(17) 0.0118(18)
C18 0.049(2) 0.031(2) 0.0288(19) 0.0005(16) 0.0080(16) 0.0112(17)
C19 0.064(3) 0.035(2) 0.035(2) 0.0067(17) 0.020(2) 0.0154(19)
C20 0.046(2) 0.032(2) 0.050(2) 0.0074(18) 0.0239(19) 0.0080(17)
C21 0.036(2) 0.0283(19) 0.045(2) 0.0019(16) 0.0111(17) 0.0036(16)
C22 0.034(2) 0.0251(18) 0.034(2) -0.0009(15) 0.0053(15) 0.0032(15)
C23 0.036(2) 0.0264(18) 0.0313(19) -0.0022(15) 0.0069(15) 0.0050(15)
C24 0.0302(18) 0.0280(19) 0.0315(19) 0.0032(15) 0.0010(15) -0.0004(15)
C25 0.034(2) 0.036(2) 0.039(2) 0.0017(17) 0.0016(16) 0.0018(16)
C26 0.035(2) 0.037(2) 0.038(2) 0.0064(17) -0.0011(16) -0.0018(16)
C27 0.039(2) 0.042(2) 0.0316(19) -0.0020(17) 0.0041(16) 0.0024(17)
C28 0.064(3) 0.042(2) 0.067(3) 0.008(2) 0.037(2) 0.005(2)
C29 0.067(6) 0.097(8) 0.070(6) 0.018(5) 0.045(5) -0.004(5)
C30 0.091(7) 0.038(5) 0.149(10) -0.017(6) 0.086(7) -0.019(5)
C31 0.061(7) 0.129(12) 0.120(13) 0.071(10) 0.072(8) 0.038(7)

loop_
_atom_type_symbol
_atom_type_description
_atom_type_scat_dispersion_real
_atom_type_scat_dispersion_imag
_atom_type_scat_source
C C 0.0033 0.0016 'International Tables Vol C Tables 4.2.6.8 and 6.1.1.4'
H H 0.0000 0.0000 'International Tables Vol C Tables 4.2.6.8 and 6.1.1.4'
Al Al 0.0645 0.0514 'International Tables Vol C Tables 4.2.6.8 and 6.1.1.4'
Cl Cl 0.1484 0.1585 'International Tables Vol C Tables 4.2.6.8 and 6.1.1.4'
N N 0.0061 0.0033 'International Tables Vol C Tables 4.2.6.8 and 6.1.1.4'
O O 0.0106 0.0060 'International Tables Vol C Tables 4.2.6.8 and 6.1.1.4'

loop_
_geom_angle_atom_site_label_1
_geom_angle_atom_site_label_2
_geom_angle_atom_site_label_3
_geom_angle
O1 Al1 O2 90.30(11)
O1 Al1 C1 125.87(14)
O2 Al1 C1 100.58(14)
O1 Al1 N1 126.98(13)
O2 Al1 N1 88.81(12)
C1 Al1 N1 106.29(14)
O1 Al1 N2 86.21(11)
O2 Al1 N2 160.71(12)
C1 Al1 N2 96.81(14)
N1 Al1 N2 78.29(12)
C23 O1 Al1 135.3(2)
C8 N1 C9 117.9(3)
C8 N1 Al1 121.1(3)
C9 N1 Al1 119.8(2)
Al1 C1 H1A 109.5
Al1 C1 H1B 109.5
H1A C1 H1B 109.5
Al1 C1 H1C 109.5
H1A C1 H1C 109.5
H1B C1 H1C 109.5
C2 O2 Al1 123.1(2)
C11 N2 C10 111.5(3)
C11 N2 C17 108.0(3)
C10 N2 C17 109.1(3)
C11 N2 Al1 119.6(2)
C10 N2 Al1 104.5(2)
C17 N2 Al1 103.5(2)
O2 C2 C3 121.3(3)
O2 C2 C7 122.3(3)
C3 C2 C7 116.4(3)
C4 C3 C2 122.3(4)
C4 C3 Cl1 119.8(3)
C2 C3 Cl1 117.9(3)
C3 C4 C5 119.4(4)
C3 C4 H4 120.3
C5 C4 H4 120.3
C6 C5 C4 120.7(4)
C6 C5 Cl2 119.7(4)
C4 C5 Cl2 119.6(4)
C5 C6 C7 120.1(4)
C5 C6 H6 120.0
C7 C6 H6 120.0
C6 C7 C2 121.0(4)
C6 C7 C8 118.6(4)
C2 C7 C8 120.4(3)
N1 C8 C7 125.2(3)
N1 C8 H8 117.4
C7 C8 H8 117.4
N1 C9 C10 107.7(3)
N1 C9 H9A 110.2
C10 C9 H9A 110.2
N1 C9 H9B 110.2
C10 C9 H9B 110.2
H9A C9 H9B 108.5
N2 C10 C9 110.2(3)
N2 C10 H10A 109.6
C9 C10 H10A 109.6
N2 C10 H10B 109.6
C9 C10 H10B 109.6
H10A C10 H10B 108.1
C12 C11 C16 119.3(4)
C12 C11 N2 121.1(3)
C16 C11 N2 119.4(3)
C11 C12 C13 120.6(4)
C11 C12 H12 119.7
C13 C12 H12 119.7
C14 C13 C12 119.8(4)
C14 C13 H13 120.1
C12 C13 H13 120.1
C15 C14 C13 119.5(4)
C15 C14 H14 120.2
C13 C14 H14 120.2
C14 C15 C16 120.9(4)
C14 C15 H15 119.5
C16 C15 H15 119.5
C15 C16 C11 119.8(4)
C15 C16 H16 120.1
C11 C16 H16 120.1
C18 C17 N2 110.1(3)
C18 C17 H17A 109.6
N2 C17 H17A 109.6
C18 C17 H17B 109.6
N2 C17 H17B 109.6
H17A C17 H17B 108.2
C19 C18 C23 120.8(3)
C19 C18 C17 121.9(3)
C23 C18 C17 117.1(3)
C18 C19 C20 121.7(3)
C18 C19 H19 119.1
C20 C19 H19 119.1
C19 C20 C21 116.4(3)
C19 C20 C28 121.7(3)
C21 C20 C28 121.6(4)
C22 C21 C20 124.5(3)
C22 C21 H21 117.7
C20 C21 H21 117.7
C21 C22 C23 116.8(3)
C21 C22 C24 122.0(3)
C23 C22 C24 121.1(3)
O1 C23 C18 119.0(3)
O1 C23 C22 121.2(3)
C18 C23 C22 119.8(3)
C27 C24 C25 107.1(3)
C27 C24 C22 109.9(3)
C25 C24 C22 111.6(3)
C27 C24 C26 110.1(3)
C25 C24 C26 107.4(3)
C22 C24 C26 110.7(3)
C24 C25 H25A 109.5
C24 C25 H25B 109.5
H25A C25 H25B 109.5
C24 C25 H25C 109.5
H25A C25 H25C 109.5
H25B C25 H25C 109.5
C24 C26 H26A 109.5
C24 C26 H26B 109.5
H26A C26 H26B 109.5
C24 C26 H26C 109.5
H26A C26 H26C 109.5
H26B C26 H26C 109.5
C24 C27 H27A 109.5
C24 C27 H27B 109.5
H27A C27 H27B 109.5
C24 C27 H27C 109.5
H27A C27 H27C 109.5
H27B C27 H27C 109.5
C20 C28 C30 108.3(4)
C20 C28 C31 110.2(6)
C30 C28 C31 117.2(10)
C20 C28 C29' 120.3(7)
C30 C28 C29' 70.9(8)
C31 C28 C29' 123.0(9)
C20 C28 C31' 113.5(10)
C30 C28 C31' 124.5(10)
C31 C28 C31' 12.7(13)
C29' C28 C31' 113.5(11)
C20 C28 C30' 105.9(7)
C30 C28 C30' 37.7(6)
C31 C28 C30' 84.5(10)
C29' C28 C30' 104.2(9)
C31' C28 C30' 95.3(11)
C20 C28 C29 109.9(4)
C30 C28 C29 106.0(7)
C31 C28 C29 105.0(8)
C29' C28 C29 35.2(6)
C31' C28 C29 92.5(9)
C30' C28 C29 136.5(8)
C28 C29 H29A 109.5
C28 C29 H29B 109.5
H29A C29 H29B 109.5
C28 C29 H29C 109.5
H29A C29 H29C 109.5
H29B C29 H29C 109.5
C28 C30 H30A 109.5
C28 C30 H30B 109.5
H30A C30 H30B 109.5
C28 C30 H30C 109.5
H30A C30 H30C 109.5
H30B C30 H30C 109.5
C28 C31 H31A 109.5
C28 C31 H31B 109.5
H31A C31 H31B 109.5
C28 C31 H31C 109.5
H31A C31 H31C 109.5
H31B C31 H31C 109.5
C28 C29' H29D 109.5
C28 C29' H29E 109.5
H29D C29' H29E 109.5
C28 C29' H29F 109.5
H29D C29' H29F 109.5
H29E C29' H29F 109.5
C28 C30' H30D 109.5
C28 C30' H30E 109.5
H30D C30' H30E 109.5
C28 C30' H30F 109.5
H30D C30' H30F 109.5
H30E C30' H30F 109.5
C28 C31' H31D 109.5
C28 C31' H31E 109.5
H31D C31' H31E 109.5
C28 C31' H31F 109.5
H31D C31' H31F 109.5
H31E C31' H31F 109.5

loop_
_geom_bond_atom_site_label_1
_geom_bond_atom_site_label_2
_geom_bond_distance
Cl1 C3 1.736(4)
Al1 O1 1.751(2)
Al1 O2 1.845(3)
Al1 C1 1.960(4)
Al1 N1 1.985(3)
Al1 N2 2.329(3)
O1 C23 1.352(4)
N1 C8 1.283(5)
N1 C9 1.474(5)
C1 H1A 0.9800
C1 H1B 0.9800
C1 H1C 0.9800
Cl2 C5 1.728(5)
O2 C2 1.304(4)
N2 C11 1.474(5)
N2 C10 1.494(4)
N2 C17 1.516(5)
C2 C3 1.414(5)
C2 C7 1.416(5)
C3 C4 1.372(6)
C4 C5 1.399(7)
C4 H4 0.9500
C5 C6 1.363(7)
C6 C7 1.403(6)
C6 H6 0.9500
C7 C8 1.440(6)
C8 H8 0.9500
C9 C10 1.515(5)
C9 H9A 0.9900
C9 H9B 0.9900
C10 H10A 0.9900
C10 H10B 0.9900
C11 C12 1.379(5)
C11 C16 1.386(5)
C12 C13 1.387(6)
C12 H12 0.9500
C13 C14 1.382(6)
C13 H13 0.9500
C14 C15 1.373(6)
C14 H14 0.9500
C15 C16 1.382(5)
C15 H15 0.9500
C16 H16 0.9500
C17 C18 1.495(5)
C17 H17A 0.9900
C17 H17B 0.9900
C18 C19 1.378(5)
C18 C23 1.402(5)
C19 C20 1.391(6)
C19 H19 0.9500
C20 C21 1.398(5)
C20 C28 1.522(5)
C21 C22 1.395(5)
C21 H21 0.9500
C22 C23 1.414(5)
C22 C24 1.538(5)
C24 C27 1.535(5)
C24 C25 1.538(5)
C24 C26 1.540(5)
C25 H25A 0.9800
C25 H25B 0.9800
C25 H25C 0.9800
C26 H26A 0.9800
C26 H26B 0.9800
C26 H26C 0.9800
C27 H27A 0.9800
C27 H27B 0.9800
C27 H27C 0.9800
C28 C30 1.536(2)
C28 C31 1.537(2)
C28 C29' 1.538(2)
C28 C31' 1.538(2)
C28 C30' 1.543(2)
C28 C29 1.544(2)
C29 H29A 0.9800
C29 H29B 0.9800
C29 H29C 0.9800
C30 H30A 0.9800
C30 H30B 0.9800
C30 H30C 0.9800
C31 H31A 0.9800
C31 H31B 0.9800
C31 H31C 0.9800
C29' H29D 0.9800
C29' H29E 0.9800
C29' H29F 0.9800
C30' H30D 0.9800
C30' H30E 0.9800
C30' H30F 0.9800
C31' H31D 0.9800
C31' H31E 0.9800
C31' H31F 0.9800
